data_7127337
loop_
_publ_author_name
'Chang, Fenzhen'
'Shen, Bin'
'Wang, Sijing'
'Lin, Lili'
'Feng, Xiaoming'

_publ_section_title
;
 Lewis acid catalysed asymmetric cascade reaction of cyclopropyl ketones:
 concise synthesis of pyrrolobenzothiazoles.
;
_journal_issue 87
_journal_name_full 'Chemical communications (Cambridge, England)'
_journal_page_first 13429
_journal_page_last 13432
_journal_paper_doi 10.1039/d0cc05667g
_journal_volume 56
_journal_year 2020
_chemical_absolute_configuration ad
_chemical_formula_sum 'C29 H22 Br N O S'
_chemical_formula_weight 512.44
_space_group_crystal_system monoclinic
_space_group_IT_number 4
_space_group_name_Hall 'P 2yb'
_space_group_name_H-M_alt 'P 1 21 1'
_atom_sites_solution_hydrogens geom
_audit_creation_method SHELXL-2016/6
_audit_update_record
;
2020-04-17 deposited with the CCDC.	2020-09-28 downloaded from the CCDC.
;
_cell_angle_alpha 90
_cell_angle_beta 90.216(5)
_cell_angle_gamma 90
_cell_formula_units_Z 2
_cell_length_a 10.6630(14)
_cell_length_b 9.0225(9)
_cell_length_c 12.3447(16)
_cell_measurement_reflns_used 4211
_cell_measurement_temperature 300(2)
_cell_measurement_theta_max 26.34
_cell_measurement_theta_min 2.52
_cell_volume 1187.6(2)
_computing_cell_refinement 'Bruker SAINT'
_computing_data_collection 'Bruker APEX2'
_computing_data_reduction 'Bruker SAINT'
_computing_molecular_graphics 'Bruker SHELXTL'
_computing_publication_material 'Bruker SHELXTL'
_computing_structure_refinement 'SHELXL-2016/6 (Sheldrick, 2016)'
_computing_structure_solution 'SHELXT 2014/5 (Sheldrick, 2014)'
_diffrn_ambient_temperature 300(2)
_diffrn_measured_fraction_theta_full 0.988
_diffrn_measured_fraction_theta_max 0.986
_diffrn_measurement_device_type 'BRUKER D8 VENTURE PHOTON II'
_diffrn_radiation_type MoK\a
_diffrn_radiation_wavelength 0.71073
_diffrn_reflns_av_R_equivalents 0.0228
_diffrn_reflns_av_unetI/netI 0.0601
_diffrn_reflns_Laue_measured_fraction_full 0.988
_diffrn_reflns_Laue_measured_fraction_max 0.986
_diffrn_reflns_limit_h_max 13
_diffrn_reflns_limit_h_min -12
_diffrn_reflns_limit_k_max 11
_diffrn_reflns_limit_k_min -10
_diffrn_reflns_limit_l_max 15
_diffrn_reflns_limit_l_min -15
_diffrn_reflns_number 8989
_diffrn_reflns_point_group_measured_fraction_full 0.943
_diffrn_reflns_point_group_measured_fraction_max 0.937
_diffrn_reflns_theta_full 25.242
_diffrn_reflns_theta_max 26.398
_diffrn_reflns_theta_min 2.796
_exptl_absorpt_coefficient_mu 1.841
_exptl_absorpt_correction_T_max 0.7454
_exptl_absorpt_correction_T_min 0.6288
_exptl_absorpt_correction_type multi-scan
_exptl_absorpt_process_details
;
 SADABS 2016/2: Krause, L., Herbst-Irmer, R., Sheldrick G.M. & Stalke D.,
 J. Appl. Cryst. 48 (2015) 3-10
;
_exptl_crystal_colour colourless
_exptl_crystal_density_diffrn 1.433
_exptl_crystal_description BLOCK
_exptl_crystal_F_000 524
_exptl_crystal_recrystallization_method 'Re-crystallisation from solvent: ???????'
_refine_diff_density_max 0.333
_refine_diff_density_min -0.443
_refine_diff_density_rms 0.044
_refine_ls_abs_structure_details
;
 Flack x determined using 1386 quotients [(I+)-(I-)]/[(I+)+(I-)]
 (Parsons, Flack and Wagner, Acta Cryst. B69 (2013) 249-259).
;
_refine_ls_abs_structure_Flack 0.042(6)
_refine_ls_extinction_method none
_refine_ls_goodness_of_fit_ref 1.073
_refine_ls_hydrogen_treatment constr
_refine_ls_matrix_type full
_refine_ls_number_parameters 298
_refine_ls_number_reflns 4595
_refine_ls_number_restraints 1
_refine_ls_restrained_S_all 1.073
_refine_ls_R_factor_all 0.0478
_refine_ls_R_factor_gt 0.0373
_refine_ls_shift/su_max 0.000
_refine_ls_shift/su_mean 0.000
_refine_ls_structure_factor_coef Fsqd
_refine_ls_weighting_details 'w=1/[\s^2^(Fo^2^)+0.3678P] where P=(Fo^2^+2Fc^2^)/3'
_refine_ls_weighting_scheme calc
_refine_ls_wR_factor_gt 0.0864
_refine_ls_wR_factor_ref 0.0908
_reflns_Friedel_coverage 0.781
_reflns_Friedel_fraction_full 0.890
_reflns_Friedel_fraction_max 0.880
_reflns_number_gt 3812
_reflns_number_total 4595
_reflns_threshold_expression 'I > 2\s(I)'
_cod_data_source_file d0cc05667g2.cif
_cod_data_source_block mo_20190514_CFZ_01_0m_a
_cod_depositor_comments 'Adding full bibliography for 7127337--7127340.cif.'
_cod_original_sg_symbol_H-M 'P 21'
_cod_database_code 7127337
_shelx_shelxl_version_number 2016/6
_shelx_space_group_comment
;
The symmetry employed for this shelxl refinement is uniquely defined
by the following loop, which should always be used as a source of
symmetry information in preference to the above space-group names.
They are only intended as comments.
;

loop_
_space_group_symop_operation_xyz
'x, y, z'
'-x, y+1/2, -z'

loop_
_atom_site_label
_atom_site_type_symbol
_atom_site_fract_x
_atom_site_fract_y
_atom_site_fract_z
_atom_site_U_iso_or_equiv
_atom_site_adp_type
_atom_site_occupancy
_atom_site_site_symmetry_order
_atom_site_calc_flag
_atom_site_refinement_flags_posn
_atom_site_refinement_flags_adp
_atom_site_refinement_flags_occupancy
_atom_site_disorder_assembly
_atom_site_disorder_group
Br01 Br 0.49006(6) 0.56367(9) 0.07507(4) 0.0805(2) Uani 1 1 d . . . . .
S002 S 0.70817(12) 0.42686(14) 0.82222(10) 0.0496(3) Uani 1 1 d . . . . .
O003 O 0.9330(3) 0.6557(5) 0.6918(3) 0.0679(11) Uani 1 1 d . . . . .
N004 N 0.6894(3) 0.4829(4) 0.6105(3) 0.0365(8) Uani 1 1 d . . . . .
C005 C 0.7599(4) 0.3534(5) 0.6219(4) 0.0399(10) Uani 1 1 d . . . . .
C006 C 0.6705(4) 0.5817(5) 0.4205(3) 0.0380(9) Uani 1 1 d . . . . .
C007 C 0.6518(3) 0.5524(6) 0.7128(3) 0.0372(9) Uani 1 1 d . . . . .
C008 C 0.8463(4) 0.1805(5) 0.7516(5) 0.0505(12) Uani 1 1 d . . . . .
H008 H 0.858175 0.150087 0.822901 0.061 Uiso 1 1 calc R U . . .
C009 C 0.7152(4) 0.7082(5) 0.7091(4) 0.0396(10) Uani 1 1 d . . . . .
H009 H 0.665798 0.780306 0.750177 0.047 Uiso 1 1 calc R U . . .
C00A C 0.7319(4) 0.5940(5) 0.5314(3) 0.0409(11) Uani 1 1 d . . . . .
H00A H 0.822779 0.583409 0.522498 0.049 Uiso 1 1 calc R U . . .
C00B C 0.5416(4) 0.5748(7) 0.4078(3) 0.0436(10) Uani 1 1 d . . . . .
H00B H 0.490663 0.573853 0.468803 0.052 Uiso 1 1 calc R U . . .
C00C C 0.5092(3) 0.5639(6) 0.7232(3) 0.0371(8) Uani 1 1 d . . . . .
C00D C 0.4322(4) 0.4674(5) 0.6658(4) 0.0438(11) Uani 1 1 d . . . . .
H00D H 0.467382 0.395179 0.621638 0.053 Uiso 1 1 calc R U . . .
C00E C 0.8813(4) 0.7737(5) 0.8563(4) 0.0419(10) Uani 1 1 d . . . . .
C00F C 0.8495(4) 0.7065(6) 0.7490(4) 0.0452(11) Uani 1 1 d . . . . .
C00G C 0.4870(4) 0.5693(7) 0.3051(3) 0.0455(10) Uani 1 1 d . . . . .
H00G H 0.400252 0.565345 0.297365 0.055 Uiso 1 1 calc R U . . .
C00H C 0.8962(4) 0.0996(5) 0.6667(5) 0.0564(14) Uani 1 1 d . . . . .
H00H H 0.942467 0.014455 0.681216 0.068 Uiso 1 1 calc R U . . .
C00I C 0.8090(5) 0.2711(6) 0.5374(4) 0.0522(12) Uani 1 1 d . . . . .
H00I H 0.795877 0.300716 0.466043 0.063 Uiso 1 1 calc R U . . .
C00J C 0.7951(5) 0.7904(6) 0.9380(4) 0.0539(13) Uani 1 1 d . . . . .
H00J H 0.713105 0.758132 0.927690 0.065 Uiso 1 1 calc R U . . .
C00K C 0.3027(4) 0.4786(6) 0.6744(4) 0.0488(12) Uani 1 1 d . . . . .
H00K H 0.251787 0.414049 0.635380 0.059 Uiso 1 1 calc R U . . .
C00L C 0.5632(5) 0.5699(7) 0.2154(3) 0.0520(11) Uani 1 1 d . . . . .
C00M C 0.7793(4) 0.3061(5) 0.7288(4) 0.0422(11) Uani 1 1 d . . . . .
C00N C 0.7437(4) 0.5840(6) 0.3281(4) 0.0490(11) Uani 1 1 d . . . . .
H00N H 0.830441 0.589703 0.335115 0.059 Uiso 1 1 calc R U . . .
C00O C 0.6908(5) 0.5780(7) 0.2256(4) 0.0564(12) Uani 1 1 d . . . . .
H00O H 0.741369 0.579470 0.164364 0.068 Uiso 1 1 calc R U . . .
C00P C 0.2492(4) 0.5835(6) 0.7397(4) 0.0530(12) Uani 1 1 d . . . . .
H00P H 0.162435 0.593134 0.742145 0.064 Uiso 1 1 calc R U . . .
C00Q C 0.4551(4) 0.6654(6) 0.7932(4) 0.0490(12) Uani 1 1 d . . . . .
H00Q H 0.505446 0.727772 0.834637 0.059 Uiso 1 1 calc R U . . .
C00R C 0.7065(4) 0.7407(5) 0.5875(4) 0.0432(11) Uani 1 1 d . . . . .
H00C H 0.623723 0.777419 0.568673 0.052 Uiso 1 1 calc R U . . .
H00E H 0.768265 0.814219 0.566641 0.052 Uiso 1 1 calc R U . . .
C00S C 1.0042(5) 0.8232(6) 0.8727(5) 0.0543(13) Uani 1 1 d . . . . .
H00S H 1.063966 0.811859 0.818683 0.065 Uiso 1 1 calc R U . . .
C00T C 0.3234(5) 0.6740(7) 0.8013(5) 0.0596(14) Uani 1 1 d . . . . .
H00T H 0.287012 0.741352 0.848710 0.071 Uiso 1 1 calc R U . . .
C00U C 1.0358(5) 0.8889(7) 0.9699(5) 0.0677(17) Uani 1 1 d . . . . .
H00U H 1.116802 0.924758 0.979941 0.081 Uiso 1 1 calc R U . . .
C00V C 0.9515(6) 0.9024(7) 1.0511(5) 0.0667(16) Uani 1 1 d . . . . .
H00V H 0.975483 0.943441 1.117102 0.080 Uiso 1 1 calc R U . . .
C00W C 0.8779(5) 0.1443(6) 0.5598(5) 0.0593(14) Uani 1 1 d . . . . .
H00W H 0.911821 0.089101 0.503466 0.071 Uiso 1 1 calc R U . . .
C00X C 0.8293(6) 0.8545(7) 1.0352(5) 0.0666(15) Uani 1 1 d . . . . .
H00X H 0.770406 0.865619 1.089976 0.080 Uiso 1 1 calc R U . . .

loop_
_atom_site_aniso_label
_atom_site_aniso_U_11
_atom_site_aniso_U_22
_atom_site_aniso_U_33
_atom_site_aniso_U_23
_atom_site_aniso_U_13
_atom_site_aniso_U_12
Br01 0.1115(5) 0.0898(4) 0.0400(3) -0.0012(4) -0.0262(3) -0.0068(4)
S002 0.0583(8) 0.0544(7) 0.0361(7) 0.0029(5) -0.0100(5) 0.0156(6)
O003 0.0392(18) 0.104(3) 0.060(2) -0.033(2) -0.0086(17) 0.0097(19)
N004 0.0366(19) 0.040(2) 0.033(2) -0.0009(15) -0.0055(15) 0.0087(15)
C005 0.033(2) 0.040(2) 0.047(3) -0.003(2) -0.009(2) 0.0061(18)
C006 0.042(2) 0.037(2) 0.035(2) 0.003(2) -0.0065(17) 0.003(2)
C007 0.038(2) 0.042(2) 0.0318(19) 0.002(2) -0.0099(16) 0.005(2)
C008 0.042(3) 0.044(3) 0.064(3) 0.006(2) -0.014(2) 0.003(2)
C009 0.036(2) 0.043(3) 0.039(3) -0.0022(19) -0.0074(19) 0.0034(18)
C00A 0.038(2) 0.046(3) 0.039(2) 0.0046(19) -0.0080(18) 0.0017(19)
C00B 0.042(2) 0.053(3) 0.037(2) 0.008(2) -0.0024(18) 0.000(2)
C00C 0.039(2) 0.038(2) 0.034(2) 0.004(2) -0.0071(16) 0.001(2)
C00D 0.045(3) 0.040(3) 0.046(3) -0.003(2) -0.004(2) 0.0014(19)
C00E 0.041(2) 0.045(3) 0.040(3) -0.0028(19) -0.009(2) 0.0016(19)
C00F 0.042(3) 0.051(3) 0.043(3) -0.008(2) -0.012(2) -0.001(2)
C00G 0.045(2) 0.046(2) 0.045(2) -0.002(3) -0.0099(19) -0.003(2)
C00H 0.045(3) 0.041(3) 0.083(4) 0.002(2) -0.006(3) 0.011(2)
C00I 0.056(3) 0.050(3) 0.051(3) -0.005(2) -0.005(2) 0.008(2)
C00J 0.048(3) 0.067(3) 0.047(3) -0.009(2) -0.007(2) -0.004(2)
C00K 0.038(3) 0.054(3) 0.054(3) -0.002(2) -0.005(2) -0.007(2)
C00L 0.069(3) 0.050(3) 0.037(2) 0.000(3) -0.018(2) 0.002(3)
C00M 0.038(2) 0.042(3) 0.047(3) 0.004(2) -0.012(2) 0.0019(19)
C00N 0.044(2) 0.061(3) 0.042(2) 0.001(3) 0.002(2) 0.007(2)
C00O 0.066(3) 0.066(3) 0.037(2) -0.002(3) 0.008(2) -0.001(3)
C00P 0.038(2) 0.058(3) 0.063(3) 0.006(3) 0.000(2) -0.004(2)
C00Q 0.043(3) 0.054(3) 0.050(3) -0.010(2) -0.004(2) 0.004(2)
C00R 0.044(3) 0.042(3) 0.043(3) 0.001(2) -0.010(2) -0.002(2)
C00S 0.043(3) 0.068(4) 0.052(3) -0.010(3) -0.012(2) -0.001(2)
C00T 0.045(3) 0.063(4) 0.070(4) -0.018(3) 0.006(3) 0.003(2)
C00U 0.054(3) 0.086(5) 0.063(4) -0.018(3) -0.025(3) -0.003(3)
C00V 0.072(4) 0.076(4) 0.053(4) -0.015(3) -0.021(3) -0.005(3)
C00W 0.047(3) 0.053(3) 0.077(4) -0.007(3) 0.006(3) 0.014(2)
C00X 0.071(4) 0.081(4) 0.048(3) -0.014(3) -0.001(3) -0.001(3)

loop_
_atom_type_symbol
_atom_type_description
_atom_type_scat_dispersion_real
_atom_type_scat_dispersion_imag
_atom_type_scat_source
C C 0.0033 0.0016 'International Tables Vol C Tables 4.2.6.8 and 6.1.1.4'
H H 0.0000 0.0000 'International Tables Vol C Tables 4.2.6.8 and 6.1.1.4'
Br Br -0.2901 2.4595 'International Tables Vol C Tables 4.2.6.8 and 6.1.1.4'
N N 0.0061 0.0033 'International Tables Vol C Tables 4.2.6.8 and 6.1.1.4'
O O 0.0106 0.0060 'International Tables Vol C Tables 4.2.6.8 and 6.1.1.4'
S S 0.1246 0.1234 'International Tables Vol C Tables 4.2.6.8 and 6.1.1.4'

loop_
_geom_angle_atom_site_label_1
_geom_angle_atom_site_label_2
_geom_angle_atom_site_label_3
_geom_angle
_geom_angle_site_symmetry_1
_geom_angle_site_symmetry_3
_geom_angle_publ_flag
C00M S002 C007 92.3(2) . . ?
C005 N004 C007 114.8(4) . . ?
C005 N004 C00A 118.0(4) . . ?
C007 N004 C00A 111.4(4) . . ?
C00I C005 N004 125.3(4) . . ?
C00I C005 C00M 119.5(4) . . ?
N004 C005 C00M 115.3(4) . . ?
C00B C006 C00N 118.1(4) . . ?
C00B C006 C00A 122.0(4) . . ?
C00N C006 C00A 119.9(4) . . ?
N004 C007 C00C 112.1(3) . . ?
N004 C007 C009 103.9(3) . . ?
C00C C007 C009 111.9(4) . . ?
N004 C007 S002 106.0(3) . . ?
C00C C007 S002 107.4(3) . . ?
C009 C007 S002 115.5(3) . . ?
C00M C008 C00H 118.8(5) . . ?
C00M C008 H008 120.6 . . ?
C00H C008 H008 120.6 . . ?
C00F C009 C00R 112.1(4) . . ?
C00F C009 C007 113.0(4) . . ?
C00R C009 C007 100.2(3) . . ?
C00F C009 H009 110.4 . . ?
C00R C009 H009 110.4 . . ?
C007 C009 H009 110.4 . . ?
N004 C00A C00R 103.6(4) . . ?
N004 C00A C006 114.5(4) . . ?
C00R C00A C006 113.4(4) . . ?
N004 C00A H00A 108.3 . . ?
C00R C00A H00A 108.3 . . ?
C006 C00A H00A 108.3 . . ?
C006 C00B C00G 121.0(4) . . ?
C006 C00B H00B 119.5 . . ?
C00G C00B H00B 119.5 . . ?
C00Q C00C C00D 119.0(4) . . ?
C00Q C00C C007 120.9(4) . . ?
C00D C00C C007 120.0(4) . . ?
C00K C00D C00C 120.1(4) . . ?
C00K C00D H00D 120.0 . . ?
C00C C00D H00D 120.0 . . ?
C00J C00E C00S 119.2(4) . . ?
C00J C00E C00F 122.9(4) . . ?
C00S C00E C00F 117.9(5) . . ?
O003 C00F C00E 119.9(4) . . ?
O003 C00F C009 120.3(4) . . ?
C00E C00F C009 119.8(4) . . ?
C00L C00G C00B 119.0(4) . . ?
C00L C00G H00G 120.5 . . ?
C00B C00G H00G 120.5 . . ?
C008 C00H C00W 120.7(5) . . ?
C008 C00H H00H 119.6 . . ?
C00W C00H H00H 119.6 . . ?
C005 C00I C00W 119.5(5) . . ?
C005 C00I H00I 120.2 . . ?
C00W C00I H00I 120.2 . . ?
C00E C00J C00X 120.6(5) . . ?
C00E C00J H00J 119.7 . . ?
C00X C00J H00J 119.7 . . ?
C00P C00K C00D 120.8(5) . . ?
C00P C00K H00K 119.6 . . ?
C00D C00K H00K 119.6 . . ?
C00O C00L C00G 121.1(4) . . ?
C00O C00L Br01 119.3(4) . . ?
C00G C00L Br01 119.5(3) . . ?
C008 C00M C005 121.4(5) . . ?
C008 C00M S002 127.1(4) . . ?
C005 C00M S002 111.5(3) . . ?
C006 C00N C00O 121.5(4) . . ?
C006 C00N H00N 119.2 . . ?
C00O C00N H00N 119.2 . . ?
C00L C00O C00N 119.2(4) . . ?
C00L C00O H00O 120.4 . . ?
C00N C00O H00O 120.4 . . ?
C00T C00P C00K 119.9(4) . . ?
C00T C00P H00P 120.0 . . ?
C00K C00P H00P 120.0 . . ?
C00C C00Q C00T 119.8(5) . . ?
C00C C00Q H00Q 120.1 . . ?
C00T C00Q H00Q 120.1 . . ?
C00A C00R C009 105.6(4) . . ?
C00A C00R H00C 110.6 . . ?
C009 C00R H00C 110.6 . . ?
C00A C00R H00E 110.6 . . ?
C009 C00R H00E 110.6 . . ?
H00C C00R H00E 108.7 . . ?
C00U C00S C00E 119.3(5) . . ?
C00U C00S H00S 120.4 . . ?
C00E C00S H00S 120.4 . . ?
C00P C00T C00Q 120.2(5) . . ?
C00P C00T H00T 119.9 . . ?
C00Q C00T H00T 119.9 . . ?
C00V C00U C00S 121.4(5) . . ?
C00V C00U H00U 119.3 . . ?
C00S C00U H00U 119.3 . . ?
C00U C00V C00X 119.6(5) . . ?
C00U C00V H00V 120.2 . . ?
C00X C00V H00V 120.2 . . ?
C00I C00W C00H 120.0(5) . . ?
C00I C00W H00W 120.0 . . ?
C00H C00W H00W 120.0 . . ?
C00J C00X C00V 119.9(5) . . ?
C00J C00X H00X 120.0 . . ?
C00V C00X H00X 120.0 . . ?

loop_
_geom_bond_atom_site_label_1
_geom_bond_atom_site_label_2
_geom_bond_distance
_geom_bond_site_symmetry_2
_geom_bond_publ_flag
Br01 C00L 1.898(4) . ?
S002 C00M 1.760(5) . ?
S002 C007 1.861(4) . ?
O003 C00F 1.228(6) . ?
N004 C005 1.396(5) . ?
N004 C007 1.468(5) . ?
N004 C00A 1.472(6) . ?
C005 C00I 1.385(7) . ?
C005 C00M 1.401(7) . ?
C006 C00B 1.384(6) . ?
C006 C00N 1.384(6) . ?
C006 C00A 1.520(6) . ?
C007 C00C 1.531(5) . ?
C007 C009 1.560(7) . ?
C008 C00M 1.368(6) . ?
C008 C00H 1.386(8) . ?
C008 H008 0.9300 . ?
C009 C00F 1.512(6) . ?
C009 C00R 1.532(6) . ?
C009 H009 0.9800 . ?
C00A C00R 1.519(6) . ?
C00A H00A 0.9800 . ?
C00B C00G 1.394(6) . ?
C00B H00B 0.9300 . ?
C00C C00Q 1.386(7) . ?
C00C C00D 1.389(6) . ?
C00D C00K 1.388(6) . ?
C00D H00D 0.9300 . ?
C00E C00J 1.376(7) . ?
C00E C00S 1.398(7) . ?
C00E C00F 1.495(6) . ?
C00G C00L 1.376(6) . ?
C00G H00G 0.9300 . ?
C00H C00W 1.393(8) . ?
C00H H00H 0.9300 . ?
C00I C00W 1.387(7) . ?
C00I H00I 0.9300 . ?
C00J C00X 1.380(7) . ?
C00J H00J 0.9300 . ?
C00K C00P 1.369(7) . ?
C00K H00K 0.9300 . ?
C00L C00O 1.368(7) . ?
C00N C00O 1.385(6) . ?
C00N H00N 0.9300 . ?
C00O H00O 0.9300 . ?
C00P C00T 1.366(7) . ?
C00P H00P 0.9300 . ?
C00Q C00T 1.410(7) . ?
C00Q H00Q 0.9300 . ?
C00R H00C 0.9700 . ?
C00R H00E 0.9700 . ?
C00S C00U 1.379(8) . ?
C00S H00S 0.9300 . ?
C00T H00T 0.9300 . ?
C00U C00V 1.354(8) . ?
C00U H00U 0.9300 . ?
C00V C00X 1.386(8) . ?
C00V H00V 0.9300 . ?
C00W H00W 0.9300 . ?
C00X H00X 0.9300 . ?

loop_
_geom_hbond_atom_site_label_D
_geom_hbond_atom_site_label_H
_geom_hbond_atom_site_label_A
_geom_hbond_distance_DH
_geom_hbond_distance_HA
_geom_hbond_distance_DA
_geom_hbond_angle_DHA
_geom_hbond_site_symmetry_A
C00A H00A O003 0.98 2.48 2.966(5) 110.2 .

loop_
_geom_torsion_atom_site_label_1
_geom_torsion_atom_site_label_2
_geom_torsion_atom_site_label_3
_geom_torsion_atom_site_label_4
_geom_torsion
_geom_torsion_site_symmetry_1
_geom_torsion_site_symmetry_2
_geom_torsion_site_symmetry_3
_geom_torsion_site_symmetry_4
_geom_torsion_publ_flag
C007 N004 C005 C00I -177.9(4) . . . . ?
C00A N004 C005 C00I -43.3(6) . . . . ?
C007 N004 C005 C00M 2.7(6) . . . . ?
C00A N004 C005 C00M 137.3(4) . . . . ?
C005 N004 C007 C00C -120.4(4) . . . . ?
C00A N004 C007 C00C 102.1(4) . . . . ?
C005 N004 C007 C009 118.7(4) . . . . ?
C00A N004 C007 C009 -18.9(4) . . . . ?
C005 N004 C007 S002 -3.5(4) . . . . ?
C00A N004 C007 S002 -141.1(3) . . . . ?
C00M S002 C007 N004 2.8(3) . . . . ?
C00M S002 C007 C00C 122.7(3) . . . . ?
C00M S002 C007 C009 -111.7(3) . . . . ?
N004 C007 C009 C00F -84.9(4) . . . . ?
C00C C007 C009 C00F 154.0(4) . . . . ?
S002 C007 C009 C00F 30.7(5) . . . . ?
N004 C007 C009 C00R 34.5(4) . . . . ?
C00C C007 C009 C00R -86.6(4) . . . . ?
S002 C007 C009 C00R 150.1(3) . . . . ?
C005 N004 C00A C00R -141.4(4) . . . . ?
C007 N004 C00A C00R -5.3(4) . . . . ?
C005 N004 C00A C006 94.6(5) . . . . ?
C007 N004 C00A C006 -129.3(4) . . . . ?
C00B C006 C00A N004 51.2(6) . . . . ?
C00N C006 C00A N004 -131.8(5) . . . . ?
C00B C006 C00A C00R -67.4(6) . . . . ?
C00N C006 C00A C00R 109.6(5) . . . . ?
C00N C006 C00B C00G 0.4(9) . . . . ?
C00A C006 C00B C00G 177.5(5) . . . . ?
N004 C007 C00C C00Q -158.8(4) . . . . ?
C009 C007 C00C C00Q -42.6(5) . . . . ?
S002 C007 C00C C00Q 85.2(5) . . . . ?
N004 C007 C00C C00D 24.1(6) . . . . ?
C009 C007 C00C C00D 140.4(4) . . . . ?
S002 C007 C00C C00D -91.9(4) . . . . ?
C00Q C00C C00D C00K 3.5(7) . . . . ?
C007 C00C C00D C00K -179.4(4) . . . . ?
C00J C00E C00F O003 -159.2(5) . . . . ?
C00S C00E C00F O003 21.6(7) . . . . ?
C00J C00E C00F C009 23.9(7) . . . . ?
C00S C00E C00F C009 -155.3(5) . . . . ?
C00R C009 C00F O003 -36.9(6) . . . . ?
C007 C009 C00F O003 75.4(6) . . . . ?
C00R C009 C00F C00E 140.0(4) . . . . ?
C007 C009 C00F C00E -107.7(5) . . . . ?
C006 C00B C00G C00L 0.4(9) . . . . ?
C00M C008 C00H C00W -0.5(7) . . . . ?
N004 C005 C00I C00W 179.8(5) . . . . ?
C00M C005 C00I C00W -0.8(7) . . . . ?
C00S C00E C00J C00X -0.2(8) . . . . ?
C00F C00E C00J C00X -179.4(5) . . . . ?
C00C C00D C00K C00P -0.5(7) . . . . ?
C00B C00G C00L C00O -1.0(9) . . . . ?
C00B C00G C00L Br01 -179.6(5) . . . . ?
C00H C008 C00M C005 0.3(7) . . . . ?
C00H C008 C00M S002 -179.6(4) . . . . ?
C00I C005 C00M C008 0.3(7) . . . . ?
N004 C005 C00M C008 179.8(4) . . . . ?
C00I C005 C00M S002 -179.8(4) . . . . ?
N004 C005 C00M S002 -0.3(5) . . . . ?
C007 S002 C00M C008 178.4(4) . . . . ?
C007 S002 C00M C005 -1.5(4) . . . . ?
C00B C006 C00N C00O -0.7(8) . . . . ?
C00A C006 C00N C00O -177.8(5) . . . . ?
C00G C00L C00O C00N 0.7(10) . . . . ?
Br01 C00L C00O C00N 179.4(5) . . . . ?
C006 C00N C00O C00L 0.1(10) . . . . ?
C00D C00K C00P C00T -3.1(8) . . . . ?
C00D C00C C00Q C00T -2.9(8) . . . . ?
C007 C00C C00Q C00T 180.0(5) . . . . ?
N004 C00A C00R C009 28.1(4) . . . . ?
C006 C00A C00R C009 152.8(4) . . . . ?
C00F C009 C00R C00A 81.5(5) . . . . ?
C007 C009 C00R C00A -38.6(4) . . . . ?
C00J C00E C00S C00U -0.7(8) . . . . ?
C00F C00E C00S C00U 178.5(5) . . . . ?
C00K C00P C00T C00Q 3.7(9) . . . . ?
C00C C00Q C00T C00P -0.6(9) . . . . ?
C00E C00S C00U C00V 2.1(9) . . . . ?
C00S C00U C00V C00X -2.6(10) . . . . ?
C005 C00I C00W C00H 0.6(8) . . . . ?
C008 C00H C00W C00I 0.0(8) . . . . ?
C00E C00J C00X C00V -0.2(9) . . . . ?
C00U C00V C00X C00J 1.6(10) . . . . ?
